data_4314143
loop_
_publ_author_name
'Laurence Raehm'
'Lamia Mimassi'
'Carine Guyard-Duhayon'
'Hani Amouri'
' Marie-Noelle Rager '

_publ_section_title
;
 Crucial Role of the Counteranion on the Templation of Metallomacrocycles
 and a 3D Network: Synthesis, Characterization, and Structural Analysis
;
_journal_name_full 'Inorganic Chemistry'
_journal_page_first 5654
_journal_page_last 5659
_journal_paper_doi 10.1021/ic0340884
_journal_volume 42
_journal_year 2003
_chemical_compound_source
;
?
;
_chemical_formula_moiety '(C44 H36 Ag2 N8 2+), 2(C2 F6 O6 S2 1-) '
_chemical_formula_sum 'C46 H36 Ag2 F6 N8 O6 S2'
_chemical_formula_weight 1190.68
_chemical_melting_point ?
_space_group_IT_number 14
_symmetry_cell_setting monoclinic
_symmetry_space_group_name_Hall '-P 2yn'
_symmetry_space_group_name_H-M 'P 1 21/n 1'
_atom_sites_solution_hydrogens geom
_atom_sites_solution_primary direct
_cell_angle_alpha 90
_cell_angle_beta 92.52(4)
_cell_angle_gamma 90
_cell_formula_units_Z 2
_cell_length_a 9.728(6)
_cell_length_b 17.303(4)
_cell_length_c 13.268(3)
_cell_measurement_reflns_used 25
_cell_measurement_temperature 200
_cell_measurement_theta_max 12.29
_cell_measurement_theta_min 12.02
_cell_volume 2231.2(16)
_computing_molecular_graphics
; 
 CAMERON (Watkin et al 1996) 
;
_computing_publication_material
; 
 CRYSTALS (Watkin et al 2001) 
;
_computing_structure_refinement
; 
 CRYSTALS (Watkin et al 2001) 
;
_diffrn_ambient_temperature 200
_diffrn_measured_fraction_theta_full 1.000
_diffrn_measured_fraction_theta_max 1.000
_diffrn_measurement_device_type
; 
Enraf-nonius Cad-4
;
_diffrn_measurement_method \w/2\q
_diffrn_radiation_monochromator graphite
_diffrn_radiation_type 'Mo K\a'
_diffrn_radiation_wavelength 0.71073
_diffrn_reflns_av_R_equivalents 0.03
_diffrn_reflns_limit_h_max 11
_diffrn_reflns_limit_h_min 0
_diffrn_reflns_limit_k_max 20
_diffrn_reflns_limit_k_min 0
_diffrn_reflns_limit_l_max 15
_diffrn_reflns_limit_l_min -15
_diffrn_reflns_number 4331
_diffrn_reflns_theta_full 25
_diffrn_reflns_theta_max 25
_diffrn_reflns_theta_min 1
_diffrn_standards_decay_% 57.31
_diffrn_standards_interval_time 3600
_diffrn_standards_number 2
_exptl_absorpt_coefficient_mu 1.057
_exptl_absorpt_correction_T_max 0.91
_exptl_absorpt_correction_T_min 0.87
_exptl_absorpt_correction_type refdelf
_exptl_absorpt_process_details
; 
 DIFABS (Walker & Stuart, 1983) 
;
_exptl_crystal_colour ' colourless '
_exptl_crystal_density_diffrn 1.77
_exptl_crystal_density_meas ?
_exptl_crystal_description ' block '
_exptl_crystal_F_000 1192.000
_exptl_crystal_size_max 0.35
_exptl_crystal_size_mid 0.25
_exptl_crystal_size_min 0.20
_refine_diff_density_max 2.08
_refine_diff_density_min -1.18
_refine_ls_extinction_method None
_refine_ls_goodness_of_fit_ref 1.1385
_refine_ls_hydrogen_treatment mixed
_refine_ls_matrix_type full
_refine_ls_number_parameters 317
_refine_ls_number_reflns 2505
_refine_ls_R_factor_all 0.1003
_refine_ls_R_factor_gt 0.0499
_refine_ls_shift/su_max 0.018841
_refine_ls_structure_factor_coef F
_refine_ls_weighting_details
;
Method = Prince modified Chebychev polynomial, (Watkin, 1994) 
 W = [weight] * [1-(deltaF/6*sigmaF)^2]^2 
 
 2.04 1.10 1.53 
;
_refine_ls_weighting_scheme calc
_refine_ls_wR_factor_all 0.0799
_refine_ls_wR_factor_gt 0.0603
_refine_ls_wR_factor_ref 0.0603
_reflns_limit_h_max 11
_reflns_limit_h_min -11
_reflns_limit_k_max 20
_reflns_limit_k_min 0
_reflns_limit_l_max 15
_reflns_limit_l_min 0
_reflns_number_gt 2505
_reflns_number_total 3926
_reflns_threshold_expression I>3.00u(I)
_cod_data_source_file ic0340884si20030128_031612_1.cif
_cod_data_source_block CRYSTALS_cif
_cod_depositor_comments
;
The following automatic conversions were performed:
'_symmetry_cell_setting' value 'Monoclinic ' changed to 'monoclinic'
according to '/home/adriana/struct/CIF-dictionaries/cif_core.dic'
dictionary named 'cif_core.dic' version 2.4.1 from 2010-06-29.

Automatic conversion script
Id: cif_fix_enum 1555 2011-01-17 13:19:09Z saulius 

The following automatic conversions were performed:

'_chemical_melting_point' value 'not measured' was changed to '?' -
the value is undefined or not given.

Automatic conversion script
Id: cif_fix_values 1569 2011-02-09 13:29:24Z adriana 

The following automatic conversions were performed:

'_exptl_crystal_density_meas' value 'not measured' was changed to '?'
- the value is perceived as not measured.

Automatic conversion script
Id: cif_fix_values 3008 2015-01-20 13:52:24Z robertas 
;
_cod_original_cell_volume 2231(2)
_cod_original_sg_symbol_H-M 'P 1 21/n 1 '
_cod_original_formula_sum ' C46 H36 Ag2 F6 N8 O6 S2 '
_cod_database_code 4314143

loop_
_symmetry_equiv_pos_as_xyz
x,y,z
-x,-y,-z
-x+1/2,y+1/2,-z+1/2
x+1/2,-y+1/2,z+1/2

loop_
_atom_site_label
_atom_site_type_symbol
_atom_site_fract_x
_atom_site_fract_y
_atom_site_fract_z
_atom_site_U_iso_or_equiv
_atom_site_occupancy
_atom_site_adp_type
_atom_site_attached_hydrogens
Ag1 Ag 0.18111(5) 0.97670(3) 0.50041(4) 0.0316 1.0000 Uani .
N1 N 0.2330(6) 0.8594(3) 0.4916(4) 0.0298 1.0000 Uani .
N2 N 0.2976(5) 0.7509(3) 0.4186(3) 0.0200 1.0000 Uani .
N3 N 0.1511(4) 1.2214(3) 0.5074(4) 0.0211 1.0000 Uani .
N4 N 0.1418(5) 1.0934(3) 0.5262(4) 0.0260 1.0000 Uani .
C1 C 0.2875(6) 0.8278(3) 0.4115(4) 0.0242 1.0000 Uani .
C2 C 0.2078(6) 0.7980(3) 0.5543(4) 0.0232 1.0000 Uani .
C3 C 0.1509(6) 0.7968(4) 0.6509(5) 0.0342 1.0000 Uani .
C4 C 0.1383(6) 0.7262(4) 0.6943(5) 0.0342 1.0000 Uani .
C5 C 0.1713(6) 0.6563(4) 0.6462(5) 0.0315 1.0000 Uani .
C6 C 0.2272(6) 0.6574(3) 0.5526(5) 0.0264 1.0000 Uani .
C7 C 0.2443(5) 0.7298(3) 0.5092(4) 0.0210 1.0000 Uani .
C8 C 0.3585(5) 0.6980(3) 0.3470(4) 0.0207 1.0000 Uani .
C9 C 0.4863(5) 0.6576(3) 0.3887(4) 0.0184 1.0000 Uani .
C10 C 0.5043(6) 0.5805(3) 0.3692(5) 0.0271 1.0000 Uani .
C11 C 0.6239(7) 0.5433(4) 0.4035(5) 0.0335 1.0000 Uani .
C12 C 0.7244(6) 0.5826(4) 0.4574(5) 0.0304 1.0000 Uani .
C13 C 0.7078(5) 0.6599(3) 0.4778(4) 0.0199 1.0000 Uani .
C14 C 0.5877(6) 0.6975(3) 0.4449(4) 0.0206 1.0000 Uani .
C15 C 0.1813(6) 1.2969(3) 0.4618(5) 0.0270 1.0000 Uani .
C16 C 0.1769(6) 1.1518(3) 0.4672(5) 0.0271 1.0000 Uani .
C17 C 0.0918(5) 1.2082(3) 0.5981(4) 0.0194 1.0000 Uani .
C18 C 0.0412(6) 1.2590(4) 0.6696(5) 0.0290 1.0000 Uani .
C19 C -0.0118(6) 1.2242(4) 0.7537(5) 0.0348 1.0000 Uani .
C20 C -0.0176(7) 1.1440(4) 0.7647(5) 0.0376 1.0000 Uani .
C21 C 0.0316(6) 1.0947(4) 0.6929(5) 0.0293 1.0000 Uani .
C22 C 0.0871(6) 1.1290(3) 0.6093(4) 0.0222 1.0000 Uani .
C100 C 0.5158(7) 1.0258(4) 0.3225(5) 0.0359 1.0000 Uani .
O1 O 0.3799(5) 0.9249(3) 0.2165(3) 0.0349 1.0000 Uani .
O2 O 0.3808(5) 1.0580(3) 0.1575(4) 0.0429 1.0000 Uani .
O3 O 0.2548(5) 1.0225(3) 0.3044(4) 0.0401 1.0000 Uani .
S1 S 0.36661(15) 1.00505(9) 0.23973(11) 0.0252 1.0000 Uani .
F1 F 0.5269(5) 0.9746(3) 0.3973(4) 0.0661 1.0000 Uani .
F2 F 0.6332(4) 1.0228(3) 0.2745(4) 0.0610 1.0000 Uani .
F3 F 0.5069(5) 1.0948(3) 0.3640(4) 0.0632 1.0000 Uani .
H11 H 0.3189 0.8585 0.3518 0.038(4) 1.0000 Uiso .
H31 H 0.1195 0.8454 0.6851 0.038(4) 1.0000 Uiso .
H41 H 0.1050 0.7233 0.7653 0.038(4) 1.0000 Uiso .
H51 H 0.1527 0.6055 0.6806 0.038(4) 1.0000 Uiso .
H61 H 0.2553 0.6081 0.5170 0.038(4) 1.0000 Uiso .
H81 H 0.3833 0.7283 0.2859 0.038(4) 1.0000 Uiso .
H82 H 0.2883 0.6580 0.3263 0.038(4) 1.0000 Uiso .
H101 H 0.4310 0.5507 0.3300 0.038(4) 1.0000 Uiso .
H111 H 0.6364 0.4864 0.3884 0.038(4) 1.0000 Uiso .
H121 H 0.8112 0.5550 0.4820 0.038(4) 1.0000 Uiso .
H141 H 0.5741 0.7540 0.4620 0.038(4) 1.0000 Uiso .
H151 H 0.0949 1.3283 0.4576 0.038(4) 1.0000 Uiso .
H152 H 0.2131 1.2880 0.3915 0.038(4) 1.0000 Uiso .
H161 H 0.2192 1.1446 0.3994 0.038(4) 1.0000 Uiso .
H181 H 0.0434 1.3170 0.6600 0.038(4) 1.0000 Uiso .
H191 H -0.0478 1.2580 0.8091 0.038(4) 1.0000 Uiso .
H201 H -0.0593 1.1214 0.8266 0.038(4) 1.0000 Uiso .
H211 H 0.0273 1.0366 0.7012 0.038(4) 1.0000 Uiso .

loop_
_atom_site_aniso_label
_atom_site_aniso_U_11
_atom_site_aniso_U_22
_atom_site_aniso_U_33
_atom_site_aniso_U_23
_atom_site_aniso_U_13
_atom_site_aniso_U_12
Ag1 0.0325(3) 0.0268(3) 0.0353(3) -0.0054(2) -0.0019(2) 0.0041(2)
N1 0.033(3) 0.027(3) 0.028(3) -0.003(2) -0.005(2) 0.002(2)
N2 0.022(2) 0.028(2) 0.010(2) 0.0034(18) 0.0076(19) 0.0009(19)
N3 0.012(2) 0.030(2) 0.021(3) 0.0003(19) 0.001(2) 0.0008(18)
N4 0.027(3) 0.031(3) 0.021(3) -0.005(2) 0.007(2) -0.007(2)
C1 0.024(3) 0.028(3) 0.021(3) 0.003(2) 0.001(2) -0.001(2)
C2 0.020(3) 0.035(3) 0.015(3) -0.004(2) 0.000(2) 0.002(2)
C3 0.027(3) 0.055(4) 0.021(3) -0.012(3) 0.007(3) 0.011(3)
C4 0.025(3) 0.065(5) 0.014(3) 0.001(3) 0.013(3) 0.008(3)
C5 0.025(3) 0.048(4) 0.022(3) 0.007(3) 0.005(3) -0.003(3)
C6 0.026(3) 0.030(3) 0.023(3) 0.006(2) 0.008(3) 0.002(2)
C7 0.014(3) 0.034(3) 0.016(3) -0.001(2) 0.007(2) -0.000(2)
C8 0.019(3) 0.037(3) 0.007(3) 0.001(2) 0.009(2) 0.002(2)
C9 0.015(2) 0.033(3) 0.009(3) 0.000(2) 0.009(2) -0.003(2)
C10 0.025(3) 0.034(3) 0.023(3) -0.005(2) 0.005(3) -0.005(3)
C11 0.028(3) 0.032(3) 0.040(4) -0.011(3) 0.001(3) 0.009(3)
C12 0.026(3) 0.040(3) 0.025(3) 0.003(3) 0.007(3) 0.005(3)
C13 0.014(3) 0.034(3) 0.012(3) -0.003(2) 0.011(2) -0.001(2)
C14 0.025(3) 0.030(3) 0.008(3) -0.003(2) 0.009(2) 0.000(2)
C15 0.027(3) 0.033(3) 0.021(3) 0.008(2) 0.001(2) 0.000(2)
C16 0.027(3) 0.032(3) 0.022(3) -0.002(2) 0.004(3) -0.002(2)
C17 0.017(3) 0.031(3) 0.011(3) 0.001(2) 0.004(2) 0.001(2)
C18 0.024(3) 0.037(3) 0.026(3) -0.000(3) 0.005(3) -0.003(3)
C19 0.023(3) 0.059(4) 0.024(4) -0.004(3) 0.014(3) 0.000(3)
C20 0.030(3) 0.061(4) 0.022(4) 0.009(3) 0.008(3) -0.004(3)
C21 0.027(3) 0.040(3) 0.021(3) 0.005(3) 0.003(3) -0.008(3)
C22 0.019(3) 0.029(3) 0.019(3) 0.002(2) -0.001(2) -0.000(2)
C100 0.033(3) 0.053(4) 0.021(4) 0.000(3) 0.003(3) 0.001(3)
O1 0.041(3) 0.037(2) 0.028(2) -0.006(2) 0.012(2) 0.002(2)
O2 0.053(3) 0.053(3) 0.023(2) 0.015(2) 0.005(2) 0.005(2)
O3 0.029(2) 0.065(3) 0.027(3) -0.011(2) 0.013(2) 0.002(2)
S1 0.0233(8) 0.0346(7) 0.0179(8) -0.0010(6) 0.0040(6) 0.0022(6)
F1 0.061(3) 0.090(4) 0.046(3) 0.023(3) -0.024(2) -0.004(3)
F2 0.033(2) 0.096(4) 0.055(3) -0.001(3) 0.014(2) -0.011(2)
F3 0.057(3) 0.070(3) 0.063(3) -0.029(3) -0.004(2) -0.007(2)

loop_
_atom_type_symbol
_atom_type_scat_dispersion_real
_atom_type_scat_dispersion_imag
_atom_type_scat_Cromer_Mann_a1
_atom_type_scat_Cromer_Mann_b1
_atom_type_scat_Cromer_Mann_a2
_atom_type_scat_Cromer_Mann_b2
_atom_type_scat_Cromer_Mann_a3
_atom_type_scat_Cromer_Mann_b3
_atom_type_scat_Cromer_Mann_a4
_atom_type_scat_Cromer_Mann_b4
_atom_type_scat_Cromer_Mann_c
_atom_type_scat_source
'C   ' 0.0033 0.0016 2.3100 20.8439 1.0200 10.2075 1.5886 0.5687 0.8650 51.6512 0.2156 International_Tables_Vol_IV_Table_2.2B
'N   ' 0.0061 0.0033 12.2126 0.0057 3.1322 9.8933 2.0125 28.9975 1.1663 0.5826 -11.5290 International_Tables_Vol_IV_Table_2.2B
'O   ' 0.0106 0.0060 3.0485 13.2771 2.2868 5.7011 1.5463 0.3239 0.8670 32.9089 0.2508 International_Tables_Vol_IV_Table_2.2B
'H   ' 0.0000 0.0000 0.4930 10.5109 0.3229 26.1257 0.1402 3.1424 0.0408 57.7998 0.0030 International_Tables_Vol_IV_Table_2.2B
'S   ' 0.1246 0.1234 6.9053 1.4679 5.2034 22.2151 1.4379 0.2536 1.5863 56.1720 0.8669 International_Tables_Vol_IV_Table_2.2B
'Ag  ' -0.8971 1.1015 19.2808 0.6446 16.6885 7.4726 4.8045 24.6605 1.0463 99.8156 5.1790 International_Tables_Vol_IV_Table_2.2B
'B   ' 0.0013 0.0007 2.0545 23.2185 1.3326 1.0210 1.0979 60.3498 0.7068 0.1403 -0.1932 International_Tables_Vol_IV_Table_2.2B
'F   ' 0.0171 0.0103 3.5392 10.2825 2.6412 4.2944 1.5170 0.2615 1.0243 26.1476 0.2776 International_Tables_Vol_IV_Table_2.2B

loop_
_geom_angle_atom_site_label_1
_geom_angle_site_symmetry_1
_geom_angle_atom_site_label_2
_geom_angle_site_symmetry_2
_geom_angle_atom_site_label_3
_geom_angle_site_symmetry_3
_geom_angle
_geom_angle_publ_flag
N1 . Ag1 . N4 . 173.12(19) yes
Ag1 . N1 . C1 . 123.4(4) yes
Ag1 . N1 . C2 . 131.5(4) yes
C1 . N1 . C2 . 104.7(5) yes
C1 . N2 . C7 . 107.2(5) yes
C1 . N2 . C8 . 127.4(5) yes
C7 . N2 . C8 . 125.4(5) yes
C15 . N3 . C16 . 125.9(5) yes
C15 . N3 . C17 . 127.2(5) yes
C16 . N3 . C17 . 106.9(5) yes
Ag1 . N4 . C16 . 125.8(4) yes
Ag1 . N4 . C22 . 129.6(4) yes
C16 . N4 . C22 . 104.4(5) yes
N1 . C1 . N2 . 112.6(5) yes
N1 . C1 . H11 . 123.718 no
N2 . C1 . H11 . 123.661 no
N1 . C2 . C3 . 130.1(6) yes
N1 . C2 . C7 . 109.9(5) yes
C3 . C2 . C7 . 120.0(6) yes
C2 . C3 . C4 . 116.2(6) yes
C2 . C3 . H31 . 122.146 no
C4 . C3 . H31 . 121.657 no
C3 . C4 . C5 . 123.6(6) yes
C3 . C4 . H41 . 118.555 no
C5 . C4 . H41 . 117.808 no
C4 . C5 . C6 . 120.1(6) yes
C4 . C5 . H51 . 119.540 no
C6 . C5 . H51 . 120.361 no
C5 . C6 . C7 . 116.4(6) yes
C5 . C6 . H61 . 122.021 no
C7 . C6 . H61 . 121.547 no
N2 . C7 . C2 . 105.5(5) yes
N2 . C7 . C6 . 130.9(5) yes
C2 . C7 . C6 . 123.6(6) yes
N2 . C8 . C9 . 113.7(4) yes
N2 . C8 . H81 . 108.423 no
C9 . C8 . H81 . 108.297 no
N2 . C8 . H82 . 108.669 no
C9 . C8 . H82 . 108.687 no
H81 . C8 . H82 . 108.976 no
C8 . C9 . C10 . 119.4(5) yes
C8 . C9 . C14 . 121.3(5) yes
C10 . C9 . C14 . 119.3(5) yes
C9 . C10 . C11 . 120.0(5) yes
C9 . C10 . H101 . 120.111 no
C11 . C10 . H101 . 119.855 no
C10 . C11 . C12 . 120.7(6) yes
C10 . C11 . H111 . 119.447 no
C12 . C11 . H111 . 119.803 no
C11 . C12 . C13 . 120.0(5) yes
C11 . C12 . H121 . 120.188 no
C13 . C12 . H121 . 119.860 no
C12 . C13 . C14 . 119.8(5) yes
C12 . C13 . C15 2_676 119.8(5) yes
C14 . C13 . C15 2_676 120.3(5) yes
C9 . C14 . C13 . 120.1(5) yes
C9 . C14 . H141 . 120.084 no
C13 . C14 . H141 . 119.855 no
N3 . C15 . C13 2_676 111.8(5) yes
N3 . C15 . H151 . 108.746 no
C13 2_676 C15 . H151 . 109.815 no
N3 . C15 . H152 . 108.589 no
C13 2_676 C15 . H152 . 108.941 no
H151 . C15 . H152 . 108.950 no
N3 . C16 . N4 . 112.9(5) yes
N3 . C16 . H161 . 123.553 no
N4 . C16 . H161 . 123.584 no
N3 . C17 . C18 . 131.5(5) yes
N3 . C17 . C22 . 106.0(5) yes
C18 . C17 . C22 . 122.5(5) yes
C17 . C18 . C19 . 115.3(6) yes
C17 . C18 . H181 . 121.856 no
C19 . C18 . H181 . 122.852 no
C18 . C19 . C20 . 122.3(6) yes
C18 . C19 . H191 . 119.087 no
C20 . C19 . H191 . 118.655 no
C19 . C20 . C21 . 121.6(6) yes
C19 . C20 . H201 . 119.225 no
C21 . C20 . H201 . 119.151 no
C20 . C21 . C22 . 116.6(6) yes
C20 . C21 . H211 . 121.342 no
C22 . C21 . H211 . 122.084 no
N4 . C22 . C17 . 109.8(5) yes
N4 . C22 . C21 . 128.4(5) yes
C17 . C22 . C21 . 121.7(6) yes
S1 . C100 . F1 . 110.8(5) yes
S1 . C100 . F2 . 112.5(5) yes
F1 . C100 . F2 . 106.6(6) yes
S1 . C100 . F3 . 111.5(5) yes
F1 . C100 . F3 . 107.2(6) yes
F2 . C100 . F3 . 107.9(6) yes
C100 . S1 . O1 . 104.2(3) yes
C100 . S1 . O2 . 103.4(3) yes
O1 . S1 . O2 . 116.3(3) yes
C100 . S1 . O3 . 101.6(3) yes
O1 . S1 . O3 . 114.1(3) yes
O2 . S1 . O3 . 114.6(3) yes
C100 . S1 . F1 . 28.5(3) yes
O1 . S1 . F1 . 85.4(2) yes
O2 . S1 . F1 . 131.6(2) yes
O3 . S1 . F1 . 90.3(2) yes
C100 . S1 . F3 . 28.1(2) yes
O1 . S1 . F3 . 131.7(2) yes
O2 . S1 . F3 . 92.0(2) yes
O3 . S1 . F3 . 83.5(2) yes
F1 . S1 . F3 . 48.33(17) yes
C100 . F1 . S1 . 40.7(3) yes
C100 . F3 . S1 . 40.4(3) yes

loop_
_geom_bond_atom_site_label_1
_geom_bond_site_symmetry_1
_geom_bond_atom_site_label_2
_geom_bond_site_symmetry_2
_geom_bond_distance
_geom_bond_publ_flag
Ag1 . N1 . 2.096(5) yes
Ag1 . N4 . 2.086(5) yes
N1 . C1 . 1.327(8) yes
N1 . C2 . 1.379(8) yes
N2 . C1 . 1.337(7) yes
N2 . C7 . 1.379(7) yes
N2 . C8 . 1.463(7) yes
N3 . C15 . 1.475(7) yes
N3 . C16 . 1.345(8) yes
N3 . C17 . 1.377(7) yes
N4 . C16 . 1.332(8) yes
N4 . C22 . 1.389(8) yes
C1 . H11 . 1.012 no
C2 . C3 . 1.418(9) yes
C2 . C7 . 1.377(8) yes
C3 . C4 . 1.36(1) yes
C3 . H31 . 1.008 no
C4 . C5 . 1.41(1) yes
C4 . H41 . 1.012 no
C5 . C6 . 1.378(9) yes
C5 . H51 . 1.010 no
C6 . C7 . 1.392(8) yes
C6 . H61 . 1.018 no
C8 . C9 . 1.510(7) yes
C8 . H81 . 1.004 no
C8 . H82 . 1.002 no
C9 . C10 . 1.372(8) yes
C9 . C14 . 1.394(8) yes
C10 . C11 . 1.389(9) yes
C10 . H101 . 1.006 no
C11 . C12 . 1.366(9) yes
C11 . H111 . 1.013 no
C12 . C13 . 1.376(8) yes
C12 . H121 . 1.011 no
C13 . C14 . 1.391(8) yes
C13 . C15 2_676 1.513(8) yes
C14 . H141 . 1.013 no
C15 . H151 . 1.000 no
C15 . H152 . 1.007 no
C16 . H161 . 1.013 no
C17 . C18 . 1.399(8) yes
C17 . C22 . 1.380(8) yes
C18 . C19 . 1.386(9) yes
C18 . H181 . 1.011 no
C19 . C20 . 1.40(1) yes
C19 . H191 . 1.013 no
C20 . C21 . 1.38(1) yes
C20 . H201 . 1.011 no
C21 . C22 . 1.387(9) yes
C21 . H211 . 1.012 no
C100 . S1 . 1.817(6) yes
C100 . F1 . 1.332(8) yes
C100 . F2 . 1.333(9) yes
C100 . F3 . 1.319(8) yes
O1 . S1 . 1.427(5) yes
O2 . S1 . 1.436(5) yes
O3 . S1 . 1.446(5) yes
S1 . F1 . 2.607(4) yes
S1 . F3 . 2.607(4) yes
